data_2230190
loop_
_publ_author_name
'Khalilov, Ali N.'
'Abdelhamid, Antar A.'
'Gurbanov, Atash V.'
'Ng, Seik Weng'

_publ_section_title
;
 9-(5-Bromo-2-hydroxyphenyl)-10-(2-hydroxypropyl)-3,3,6,6-tetramethyl-1,2,3,4,5,6,7,8,9,10-decahydroacridine-1,8-dione
;
_journal_coeditor_code XU5192
_journal_issue 5
_journal_name_full 'Acta Crystallographica Section E'
_journal_page_first o1146
_journal_paper_doi 10.1107/S1600536811013481
_journal_volume 67
_journal_year 2011
_chemical_formula_iupac 'C26 H32 Br N O4'
_chemical_formula_moiety 'C26 H32 Br N O4'
_chemical_formula_sum 'C26 H32 Br N O4'
_chemical_formula_weight 502.44
_chemical_name_systematic
;
9-(5-Bromo-2-hydroxyphenyl)-10-(2-hydroxypropyl)-3,3,6,6-tetramethyl-
1,2,3,4,5,6,7,8,9,10-decahydroacridine-1,8-dione
;
_space_group_IT_number 14
_symmetry_cell_setting monoclinic
_symmetry_space_group_name_Hall '-P 2yn'
_symmetry_space_group_name_H-M 'P 1 21/n 1'
_atom_sites_solution_hydrogens geom
_atom_sites_solution_primary direct
_atom_sites_solution_secondary difmap
_audit_creation_method SHELXL-97
_cell_angle_alpha 90.00
_cell_angle_beta 106.303(3)
_cell_angle_gamma 90.00
_cell_formula_units_Z 4
_cell_length_a 10.6685(4)
_cell_length_b 16.8190(5)
_cell_length_c 14.1260(5)
_cell_measurement_reflns_used 3308
_cell_measurement_temperature 100(2)
_cell_measurement_theta_max 29.3647
_cell_measurement_theta_min 2.3239
_cell_volume 2432.76(15)
_computing_cell_refinement 'CrysAlis PRO (Agilent, 2010)'
_computing_data_collection 'CrysAlis PRO (Agilent, 2010)'
_computing_data_reduction 'CrysAlis PRO (Agilent, 2010)'
_computing_molecular_graphics 'X-SEED (Barbour, 2001)'
_computing_publication_material 'publCIF (Westrip, 2010)'
_computing_structure_refinement 'SHELXL97 (Sheldrick, 2008)'
_computing_structure_solution 'SHELXS97 (Sheldrick, 2008)'
_diffrn_ambient_temperature 100(2)
_diffrn_detector_area_resol_mean 10.4041
_diffrn_measured_fraction_theta_full 0.967
_diffrn_measured_fraction_theta_max 0.967
_diffrn_measurement_device_type 'Agilent SuperNova Dual diffractometer with an Atlas detector'
_diffrn_measurement_method \w
_diffrn_radiation_monochromator Mirror
_diffrn_radiation_source 'SuperNova (Mo) X-ray Source'
_diffrn_radiation_type MoK\a
_diffrn_radiation_wavelength 0.71073
_diffrn_reflns_av_R_equivalents 0.0454
_diffrn_reflns_av_sigmaI/netI 0.0766
_diffrn_reflns_limit_h_max 13
_diffrn_reflns_limit_h_min -13
_diffrn_reflns_limit_k_max 19
_diffrn_reflns_limit_k_min -21
_diffrn_reflns_limit_l_max 17
_diffrn_reflns_limit_l_min -13
_diffrn_reflns_number 11939
_diffrn_reflns_theta_full 27.49
_diffrn_reflns_theta_max 27.49
_diffrn_reflns_theta_min 2.33
_diffrn_standards_decay_% 0
_diffrn_standards_interval_count 0
_diffrn_standards_interval_time 0
_diffrn_standards_number 0
_exptl_absorpt_coefficient_mu 1.721
_exptl_absorpt_correction_T_max 0.9189
_exptl_absorpt_correction_T_min 0.7246
_exptl_absorpt_correction_type multi-scan
_exptl_absorpt_process_details '(CrysAlis PRO; Agilent, 2010)'
_exptl_crystal_colour Colorless
_exptl_crystal_density_diffrn 1.372
_exptl_crystal_density_method 'not measured'
_exptl_crystal_description Prism
_exptl_crystal_F_000 1048
_exptl_crystal_size_max 0.20
_exptl_crystal_size_mid 0.10
_exptl_crystal_size_min 0.05
_refine_diff_density_max 0.764
_refine_diff_density_min -0.662
_refine_ls_extinction_method none
_refine_ls_goodness_of_fit_ref 1.033
_refine_ls_hydrogen_treatment constr
_refine_ls_matrix_type full
_refine_ls_number_parameters 302
_refine_ls_number_reflns 5402
_refine_ls_number_restraints 24
_refine_ls_restrained_S_all 1.041
_refine_ls_R_factor_all 0.0812
_refine_ls_R_factor_gt 0.0533
_refine_ls_shift/su_max 0.001
_refine_ls_shift/su_mean 0.001
_refine_ls_structure_factor_coef Fsqd
_refine_ls_weighting_details 'calc w=1/[\s^2^(Fo^2^)+(0.0549P)^2^+1.4767P] where P=(Fo^2^+2Fc^2^)/3'
_refine_ls_weighting_scheme calc
_refine_ls_wR_factor_gt 0.1196
_refine_ls_wR_factor_ref 0.1352
_reflns_number_gt 3939
_reflns_number_total 5402
_reflns_threshold_expression I>2\s(I)
_cod_data_source_file xu5192.cif
_cod_data_source_block I
_cod_original_cell_volume 2432.76(14)
_cod_original_sg_symbol_H-M 'P 21/n'
_cod_database_code 2230190
_cod_database_fobs_code 2230190

loop_
_symmetry_equiv_pos_as_xyz
'x, y, z'
'-x+1/2, y+1/2, -z+1/2'
'-x, -y, -z'
'x-1/2, -y-1/2, z-1/2'

loop_
_atom_site_type_symbol
_atom_site_label
_atom_site_fract_x
_atom_site_fract_y
_atom_site_fract_z
_atom_site_U_iso_or_equiv
_atom_site_adp_type
_atom_site_calc_flag
_atom_site_refinement_flags
_atom_site_occupancy
_atom_site_disorder_assembly
_atom_site_disorder_group
Br Br1 1.00011(3) 0.07288(2) 0.84090(3) 0.02822(14) Uani d . 1 . .
O O1 0.6038(2) 0.22434(18) 1.01434(16) 0.0322(6) Uani d . 1 . .
H H1 0.5337 0.2333 0.9706 0.039 Uiso calc R 1 . .
O O2 0.3796(2) 0.25478(16) 0.88504(17) 0.0306(6) Uani d . 1 . .
O O3 0.7557(3) 0.41222(15) 0.86062(17) 0.0284(6) Uani d . 1 A .
O O4 0.6148(10) 0.0597(4) 0.6070(6) 0.0224(9) Uani d PDU 0.636(6) A 1
H H4 0.6748 0.0648 0.6598 0.027 Uiso calc PR 0.636(6) A 1
O O4' 0.6669(7) 0.0829(4) 0.4503(4) 0.0224(9) Uani d PD 0.364 A 2
H H4' 0.7173 0.0435 0.4608 0.027 Uiso calc PR 0.364(6) A 2
N N1 0.5582(3) 0.22319(18) 0.61661(19) 0.0209(6) Uani d . 1 A .
C C1 0.6924(4) 0.1925(2) 0.9722(2) 0.0253(8) Uani d . 1 . .
C C2 0.7829(4) 0.1395(2) 1.0291(2) 0.0291(9) Uani d . 1 . .
H H2 0.7803 0.1273 1.0942 0.035 Uiso calc R 1 . .
C C3 0.8759(4) 0.1044(2) 0.9923(2) 0.0274(8) Uani d . 1 . .
H H3 0.9380 0.0686 1.0315 0.033 Uiso calc R 1 . .
C C4 0.8772(3) 0.1223(2) 0.8975(2) 0.0231(8) Uani d . 1 . .
C C5 0.7896(3) 0.1759(2) 0.8406(2) 0.0206(7) Uani d . 1 . .
H H5 0.7928 0.1873 0.7754 0.025 Uiso calc R 1 . .
C C6 0.6975(3) 0.2134(2) 0.8771(2) 0.0195(7) Uani d . 1 . .
C C7 0.6024(3) 0.2741(2) 0.8146(2) 0.0218(7) Uani d . 1 . .
H H7 0.5812 0.3146 0.8595 0.026 Uiso calc R 1 . .
C C8 0.4774(3) 0.2344(2) 0.7571(2) 0.0214(7) Uani d . 1 . .
C C9 0.3703(3) 0.2291(2) 0.8002(2) 0.0245(8) Uani d . 1 . .
C C10 0.2455(4) 0.1933(2) 0.7402(3) 0.0316(9) Uani d . 1 . .
H H10A 0.1952 0.2335 0.6935 0.038 Uiso calc R 1 . .
H H10B 0.1923 0.1768 0.7841 0.038 Uiso calc R 1 . .
C C11 0.2724(4) 0.1208(2) 0.6826(3) 0.0320(9) Uani d . 1 . .
C C12 0.3568(3) 0.1482(2) 0.6168(2) 0.0260(8) Uani d . 1 . .
H H12A 0.3945 0.1007 0.5937 0.031 Uiso calc R 1 . .
H H12B 0.2999 0.1750 0.5580 0.031 Uiso calc R 1 . .
C C13 0.4664(3) 0.2038(2) 0.6662(2) 0.0213(8) Uani d . 1 . .
C C14 0.3435(4) 0.0568(2) 0.7541(3) 0.0392(10) Uani d . 1 . .
H H14A 0.3604 0.0108 0.7169 0.059 Uiso calc R 1 . .
H H14B 0.2893 0.0404 0.7964 0.059 Uiso calc R 1 . .
H H14C 0.4266 0.0780 0.7951 0.059 Uiso calc R 1 . .
C C15 0.1428(4) 0.0876(3) 0.6174(3) 0.0461(12) Uani d . 1 . .
H H15A 0.1603 0.0414 0.5808 0.069 Uiso calc R 1 . .
H H15B 0.0980 0.1286 0.5709 0.069 Uiso calc R 1 . .
H H15C 0.0876 0.0715 0.6590 0.069 Uiso calc R 1 . .
C C16 0.5558(3) 0.1821(2) 0.5232(2) 0.0253(8) Uani d D 1 . .
H H16A 0.5847 0.2201 0.4799 0.030 Uiso calc PR 0.636(6) A 1
H H16B 0.4645 0.1671 0.4893 0.030 Uiso calc PR 0.636(6) A 1
H H16C 0.5683 0.2211 0.4740 0.030 Uiso calc PR 0.364(6) A 2
H H16D 0.4706 0.1554 0.4958 0.030 Uiso calc PR 0.364(6) A 2
C C17 0.6394(8) 0.1092(5) 0.5351(6) 0.035(2) Uani d PDU 0.636(6) A 1
H H17 0.6079 0.0794 0.4715 0.042 Uiso calc PR 0.636(6) A 1
C C17' 0.6674(17) 0.1202(11) 0.5460(9) 0.035(2) Uani d PD 0.364 A 2
H H17' 0.7542 0.1415 0.5846 0.042 Uiso calc PR 0.364(6) A 2
C C18 0.7835(8) 0.1139(5) 0.5556(6) 0.064(3) Uani d PDU 0.636(6) A 1
H H18A 0.8061 0.1579 0.5180 0.096 Uiso calc PR 0.636(6) A 1
H H18B 0.8165 0.0639 0.5361 0.096 Uiso calc PR 0.636(6) A 1
H H18C 0.8230 0.1229 0.6262 0.096 Uiso calc PR 0.636(6) A 1
C C18' 0.613(4) 0.0541(18) 0.598(2) 0.064(3) Uani d PD 0.364 A 2
H H18D 0.6726 0.0085 0.6100 0.096 Uiso calc PR 0.364(6) A 2
H H18E 0.5270 0.0377 0.5569 0.096 Uiso calc PR 0.364(6) A 2
H H18F 0.6050 0.0740 0.6615 0.096 Uiso calc PR 0.364(6) A 2
C C19 0.6444(3) 0.2861(2) 0.6502(2) 0.0207(7) Uani d . 1 . .
C C20 0.7162(3) 0.3212(2) 0.5820(2) 0.0221(7) Uani d . 1 A .
H H20A 0.6538 0.3531 0.5310 0.027 Uiso calc R 1 . .
H H20B 0.7475 0.2772 0.5480 0.027 Uiso calc R 1 . .
C C21 0.8325(3) 0.3738(2) 0.6323(2) 0.0208(7) Uani d . 1 . .
C C22 0.7910(4) 0.4311(2) 0.7019(2) 0.0241(8) Uani d . 1 A .
H H22A 0.8672 0.4633 0.7376 0.029 Uiso calc R 1 . .
H H22B 0.7236 0.4677 0.6628 0.029 Uiso calc R 1 . .
C C23 0.7371(3) 0.3877(2) 0.7761(2) 0.0222(8) Uani d . 1 . .
C C24 0.6607(3) 0.3159(2) 0.7426(2) 0.0208(7) Uani d . 1 A .
C C25 0.8732(4) 0.4213(2) 0.5529(3) 0.0273(8) Uani d . 1 A .
H H25A 0.9004 0.3846 0.5085 0.041 Uiso calc R 1 . .
H H25B 0.9460 0.4566 0.5845 0.041 Uiso calc R 1 . .
H H25C 0.7991 0.4531 0.5150 0.041 Uiso calc R 1 . .
C C26 0.9486(3) 0.3234(2) 0.6901(2) 0.0258(8) Uani d . 1 A .
H H26A 0.9746 0.2869 0.6449 0.039 Uiso calc R 1 . .
H H26B 0.9233 0.2928 0.7409 0.039 Uiso calc R 1 . .
H H26C 1.0220 0.3584 0.7214 0.039 Uiso calc R 1 . .

loop_
_atom_site_aniso_label
_atom_site_aniso_U_11
_atom_site_aniso_U_22
_atom_site_aniso_U_33
_atom_site_aniso_U_12
_atom_site_aniso_U_13
_atom_site_aniso_U_23
Br1 0.0228(2) 0.0251(2) 0.0361(2) 0.00032(17) 0.00727(15) 0.00592(15)
O1 0.0261(15) 0.0483(19) 0.0246(13) -0.0083(14) 0.0109(10) -0.0029(12)
O2 0.0265(15) 0.0350(17) 0.0343(14) -0.0001(13) 0.0150(11) 0.0000(12)
O3 0.0345(15) 0.0256(15) 0.0268(13) -0.0060(12) 0.0116(11) -0.0040(10)
O4 0.036(2) 0.017(2) 0.021(2) 0.0144(17) 0.0188(16) 0.0029(14)
O4' 0.036(2) 0.017(2) 0.021(2) 0.0144(17) 0.0188(16) 0.0029(14)
N1 0.0162(15) 0.0231(17) 0.0220(14) -0.0008(13) 0.0029(11) 0.0031(12)
C1 0.023(2) 0.032(2) 0.0206(17) -0.0126(17) 0.0060(14) -0.0035(15)
C2 0.036(2) 0.032(2) 0.0185(17) -0.0117(19) 0.0072(15) 0.0053(15)
C3 0.027(2) 0.025(2) 0.0243(18) -0.0072(17) -0.0018(14) 0.0073(15)
C4 0.0187(19) 0.022(2) 0.0266(18) -0.0048(16) 0.0040(14) 0.0021(14)
C5 0.0211(18) 0.0206(19) 0.0192(16) -0.0067(15) 0.0039(13) -0.0003(13)
C6 0.0202(19) 0.0179(19) 0.0197(16) -0.0072(15) 0.0047(13) -0.0003(13)
C7 0.0217(19) 0.0215(19) 0.0230(17) -0.0027(16) 0.0076(13) 0.0000(14)
C8 0.0202(18) 0.0174(19) 0.0258(18) 0.0021(15) 0.0052(13) 0.0057(14)
C9 0.0205(19) 0.022(2) 0.0307(19) 0.0015(16) 0.0070(14) 0.0067(15)
C10 0.020(2) 0.042(3) 0.034(2) -0.0015(18) 0.0095(15) 0.0067(17)
C11 0.024(2) 0.034(2) 0.035(2) -0.0081(18) 0.0030(15) 0.0056(17)
C12 0.0193(19) 0.027(2) 0.0292(19) -0.0010(17) 0.0025(14) 0.0030(15)
C13 0.0149(17) 0.024(2) 0.0242(18) 0.0024(15) 0.0033(13) 0.0066(14)
C14 0.044(3) 0.030(2) 0.041(2) -0.011(2) 0.0076(18) 0.0081(17)
C15 0.033(2) 0.059(3) 0.042(2) -0.023(2) 0.0049(18) 0.006(2)
C16 0.0224(19) 0.029(2) 0.0244(18) 0.0014(17) 0.0072(14) 0.0023(15)
C17 0.031(5) 0.042(4) 0.038(3) 0.010(4) 0.020(3) 0.016(2)
C17' 0.031(5) 0.042(4) 0.038(3) 0.010(4) 0.020(3) 0.016(2)
C18 0.066(5) 0.069(5) 0.058(4) 0.001(4) 0.021(4) 0.013(4)
C18' 0.066(5) 0.069(5) 0.058(4) 0.001(4) 0.021(4) 0.013(4)
C19 0.0142(17) 0.0214(19) 0.0256(17) 0.0034(15) 0.0041(13) 0.0065(14)
C20 0.0202(18) 0.023(2) 0.0253(17) 0.0049(16) 0.0091(13) 0.0072(14)
C21 0.0193(18) 0.0197(19) 0.0252(17) 0.0019(15) 0.0092(13) 0.0040(14)
C22 0.028(2) 0.0162(19) 0.0308(19) 0.0032(16) 0.0136(15) 0.0049(14)
C23 0.0170(18) 0.020(2) 0.0299(19) 0.0031(15) 0.0075(14) 0.0055(14)
C24 0.0155(17) 0.0199(19) 0.0270(18) -0.0001(15) 0.0061(13) 0.0053(14)
C25 0.030(2) 0.024(2) 0.0312(19) 0.0009(17) 0.0142(15) 0.0045(15)
C26 0.0206(19) 0.027(2) 0.0304(19) 0.0010(17) 0.0088(14) 0.0023(15)

loop_
_atom_type_symbol
_atom_type_description
_atom_type_scat_dispersion_real
_atom_type_scat_dispersion_imag
_atom_type_scat_source
C C 0.0033 0.0016 'International Tables Vol C Tables 4.2.6.8 and 6.1.1.4'
H H 0.0000 0.0000 'International Tables Vol C Tables 4.2.6.8 and 6.1.1.4'
N N 0.0061 0.0033 'International Tables Vol C Tables 4.2.6.8 and 6.1.1.4'
O O 0.0106 0.0060 'International Tables Vol C Tables 4.2.6.8 and 6.1.1.4'
Br Br -0.2901 2.4595 'International Tables Vol C Tables 4.2.6.8 and 6.1.1.4'

loop_
_geom_angle_atom_site_label_1
_geom_angle_atom_site_label_2
_geom_angle_atom_site_label_3
_geom_angle_site_symmetry_1
_geom_angle_site_symmetry_3
_geom_angle
_geom_angle_publ_flag
C1 O1 H1 . . 109.5 ?
C17' O4' H4' . . 109.5 ?
C13 N1 C19 . . 119.7(3) ?
C13 N1 C16 . . 119.9(3) ?
C19 N1 C16 . . 120.1(3) ?
O1 C1 C2 . . 117.0(3) ?
O1 C1 C6 . . 122.5(3) ?
C2 C1 C6 . . 120.4(3) ?
C3 C2 C1 . . 120.9(3) ?
C3 C2 H2 . . 119.5 ?
C1 C2 H2 . . 119.5 ?
C2 C3 C4 . . 118.6(3) ?
C2 C3 H3 . . 120.7 ?
C4 C3 H3 . . 120.7 ?
C3 C4 C5 . . 121.3(3) ?
C3 C4 Br1 . . 120.5(3) ?
C5 C4 Br1 . . 118.2(2) ?
C6 C5 C4 . . 121.0(3) ?
C6 C5 H5 . . 119.5 ?
C4 C5 H5 . . 119.5 ?
C5 C6 C1 . . 117.7(3) ?
C5 C6 C7 . . 120.9(3) ?
C1 C6 C7 . . 121.4(3) ?
C24 C7 C8 . . 108.3(3) ?
C24 C7 C6 . . 111.6(3) ?
C8 C7 C6 . . 110.9(3) ?
C24 C7 H7 . . 108.7 ?
C8 C7 H7 . . 108.7 ?
C6 C7 H7 . . 108.7 ?
C13 C8 C9 . . 120.6(3) ?
C13 C8 C7 . . 120.3(3) ?
C9 C8 C7 . . 119.0(3) ?
O2 C9 C8 . . 121.7(3) ?
O2 C9 C10 . . 120.1(3) ?
C8 C9 C10 . . 118.2(3) ?
C9 C10 C11 . . 110.6(3) ?
C9 C10 H10A . . 109.5 ?
C11 C10 H10A . . 109.5 ?
C9 C10 H10B . . 109.5 ?
C11 C10 H10B . . 109.5 ?
H10A C10 H10B . . 108.1 ?
C14 C11 C12 . . 110.2(3) ?
C14 C11 C15 . . 109.7(3) ?
C12 C11 C15 . . 109.2(3) ?
C14 C11 C10 . . 110.0(3) ?
C12 C11 C10 . . 108.2(3) ?
C15 C11 C10 . . 109.6(4) ?
C13 C12 C11 . . 114.6(3) ?
C13 C12 H12A . . 108.6 ?
C11 C12 H12A . . 108.6 ?
C13 C12 H12B . . 108.6 ?
C11 C12 H12B . . 108.6 ?
H12A C12 H12B . . 107.6 ?
C8 C13 N1 . . 120.0(3) ?
C8 C13 C12 . . 121.5(3) ?
N1 C13 C12 . . 118.5(3) ?
C11 C14 H14A . . 109.5 ?
C11 C14 H14B . . 109.5 ?
H14A C14 H14B . . 109.5 ?
C11 C14 H14C . . 109.5 ?
H14A C14 H14C . . 109.5 ?
H14B C14 H14C . . 109.5 ?
C11 C15 H15A . . 109.5 ?
C11 C15 H15B . . 109.5 ?
H15A C15 H15B . . 109.5 ?
C11 C15 H15C . . 109.5 ?
H15A C15 H15C . . 109.5 ?
H15B C15 H15C . . 109.5 ?
N1 C16 C17 . . 114.8(4) ?
N1 C16 C17' . . 107.9(5) ?
C17 C16 C17' . . 13.0(11) ?
N1 C16 H16A . . 108.6 ?
C17 C16 H16A . . 108.6 ?
C17' C16 H16A . . 102.0 ?
N1 C16 H16B . . 108.6 ?
C17 C16 H16B . . 108.6 ?
H16A C16 H16B . . 107.5 ?
N1 C16 H16C . . 110.1 ?
C17 C16 H16C . . 115.3 ?
C17' C16 H16C . . 110.1 ?
N1 C16 H16D . . 110.1 ?
C17' C16 H16D . . 110.1 ?
H16C C16 H16D . . 108.4 ?
O4 C17 C18 . . 106.6(7) ?
O4 C17 C16 . . 110.0(6) ?
C18 C17 C16 . . 122.0(8) ?
O4 C17 H17 . . 105.7 ?
C18 C17 H17 . . 105.7 ?
C16 C17 H17 . . 105.7 ?
O4' C17' C18' . . 103.1(17) ?
O4' C17' C16 . . 106.7(8) ?
C18' C17' C16 . . 102(2) ?
O4' C17' H17' . . 114.4 ?
C18' C17' H17' . . 114.4 ?
C16 C17' H17' . . 114.4 ?
C17 C18 H18A . . 109.5 ?
C17 C18 H18B . . 109.5 ?
H18A C18 H18B . . 109.5 ?
C17 C18 H18C . . 109.5 ?
H18A C18 H18C . . 109.5 ?
H18B C18 H18C . . 109.5 ?
C17' C18' H18D . . 109.5 ?
C17' C18' H18E . . 109.5 ?
H18D C18' H18E . . 109.5 ?
C17' C18' H18F . . 109.5 ?
H18D C18' H18F . . 109.5 ?
H18E C18' H18F . . 109.5 ?
C24 C19 N1 . . 120.0(3) ?
C24 C19 C20 . . 121.1(3) ?
N1 C19 C20 . . 119.0(3) ?
C19 C20 C21 . . 115.0(3) ?
C19 C20 H20A . . 108.5 ?
C21 C20 H20A . . 108.5 ?
C19 C20 H20B . . 108.5 ?
C21 C20 H20B . . 108.5 ?
H20A C20 H20B . . 107.5 ?
C20 C21 C22 . . 108.7(3) ?
C20 C21 C26 . . 111.0(3) ?
C22 C21 C26 . . 110.0(3) ?
C20 C21 C25 . . 108.8(3) ?
C22 C21 C25 . . 109.5(3) ?
C26 C21 C25 . . 109.0(3) ?
C23 C22 C21 . . 112.1(3) ?
C23 C22 H22A . . 109.2 ?
C21 C22 H22A . . 109.2 ?
C23 C22 H22B . . 109.2 ?
C21 C22 H22B . . 109.2 ?
H22A C22 H22B . . 107.9 ?
O3 C23 C24 . . 121.2(3) ?
O3 C23 C22 . . 121.5(3) ?
C24 C23 C22 . . 117.4(3) ?
C19 C24 C23 . . 121.6(3) ?
C19 C24 C7 . . 120.6(3) ?
C23 C24 C7 . . 117.8(3) ?
C21 C25 H25A . . 109.5 ?
C21 C25 H25B . . 109.5 ?
H25A C25 H25B . . 109.5 ?
C21 C25 H25C . . 109.5 ?
H25A C25 H25C . . 109.5 ?
H25B C25 H25C . . 109.5 ?
C21 C26 H26A . . 109.5 ?
C21 C26 H26B . . 109.5 ?
H26A C26 H26B . . 109.5 ?
C21 C26 H26C . . 109.5 ?
H26A C26 H26C . . 109.5 ?
H26B C26 H26C . . 109.5 ?

loop_
_geom_bond_atom_site_label_1
_geom_bond_atom_site_label_2
_geom_bond_site_symmetry_2
_geom_bond_distance
_geom_bond_publ_flag
Br1 C4 . 1.908(4) ?
O1 C1 . 1.360(4) ?
O1 H1 . 0.8400 ?
O2 C9 . 1.251(4) ?
O3 C23 . 1.226(4) ?
O4 C17 . 1.394(7) ?
O4 H4 . 0.8400 ?
O4' C17' . 1.488(10) ?
O4' H4' . 0.8400 ?
N1 C13 . 1.393(4) ?
N1 C19 . 1.394(4) ?
N1 C16 . 1.483(4) ?
C1 C2 . 1.391(5) ?
C1 C6 . 1.405(5) ?
C2 C3 . 1.376(5) ?
C2 H2 . 0.9500 ?
C3 C4 . 1.376(5) ?
C3 H3 . 0.9500 ?
C4 C5 . 1.382(5) ?
C5 C6 . 1.383(5) ?
C5 H5 . 0.9500 ?
C6 C7 . 1.532(5) ?
C7 C24 . 1.507(4) ?
C7 C8 . 1.509(5) ?
C7 H7 . 1.0000 ?
C8 C13 . 1.357(5) ?
C8 C9 . 1.440(5) ?
C9 C10 . 1.490(5) ?
C10 C11 . 1.538(6) ?
C10 H10A . 0.9900 ?
C10 H10B . 0.9900 ?
C11 C14 . 1.525(5) ?
C11 C12 . 1.535(5) ?
C11 C15 . 1.535(5) ?
C12 C13 . 1.507(5) ?
C12 H12A . 0.9900 ?
C12 H12B . 0.9900 ?
C14 H14A . 0.9800 ?
C14 H14B . 0.9800 ?
C14 H14C . 0.9800 ?
C15 H15A . 0.9800 ?
C15 H15B . 0.9800 ?
C15 H15C . 0.9800 ?
C16 C17 . 1.499(7) ?
C16 C17' . 1.547(9) ?
C16 H16A . 0.9900 ?
C16 H16B . 0.9900 ?
C16 H16C . 0.9900 ?
C16 H16D . 0.9900 ?
C17 C18 . 1.484(8) ?
C17 H17 . 1.0000 ?
C17' C18' . 1.535(10) ?
C17' H17' . 1.0000 ?
C18 H18A . 0.9800 ?
C18 H18B . 0.9800 ?
C18 H18C . 0.9800 ?
C18' H18D . 0.9800 ?
C18' H18E . 0.9800 ?
C18' H18F . 0.9800 ?
C19 C24 . 1.364(5) ?
C19 C20 . 1.509(4) ?
C20 C21 . 1.526(5) ?
C20 H20A . 0.9900 ?
C20 H20B . 0.9900 ?
C21 C22 . 1.529(5) ?
C21 C26 . 1.533(5) ?
C21 C25 . 1.536(5) ?
C22 C23 . 1.516(5) ?
C22 H22A . 0.9900 ?
C22 H22B . 0.9900 ?
C23 C24 . 1.459(5) ?
C25 H25A . 0.9800 ?
C25 H25B . 0.9800 ?
C25 H25C . 0.9800 ?
C26 H26A . 0.9800 ?
C26 H26B . 0.9800 ?
C26 H26C . 0.9800 ?

loop_
_geom_hbond_atom_site_label_D
_geom_hbond_atom_site_label_H
_geom_hbond_atom_site_label_A
_geom_hbond_site_symmetry_A
_geom_hbond_distance_DH
_geom_hbond_distance_HA
_geom_hbond_distance_DA
_geom_hbond_angle_DHA
_geom_hbond_publ_flag
O1 H1 O2 . 0.84 1.78 2.621(4) 176 yes
C10 H10A O1 4_565 0.99 2.54 3.417(5) 147 yes

loop_
_geom_torsion_atom_site_label_1
_geom_torsion_atom_site_label_2
_geom_torsion_atom_site_label_3
_geom_torsion_atom_site_label_4
_geom_torsion_site_symmetry_1
_geom_torsion_site_symmetry_2
_geom_torsion_site_symmetry_3
_geom_torsion_site_symmetry_4
_geom_torsion
_geom_torsion_publ_flag
O1 C1 C2 C3 . . . . 180.0(3) ?
C6 C1 C2 C3 . . . . -2.3(6) ?
C1 C2 C3 C4 . . . . -0.5(6) ?
C2 C3 C4 C5 . . . . 1.8(5) ?
C2 C3 C4 Br1 . . . . -177.9(3) ?
C3 C4 C5 C6 . . . . -0.1(5) ?
Br1 C4 C5 C6 . . . . 179.5(3) ?
C4 C5 C6 C1 . . . . -2.6(5) ?
C4 C5 C6 C7 . . . . 178.7(3) ?
O1 C1 C6 C5 . . . . -178.6(3) ?
C2 C1 C6 C5 . . . . 3.8(5) ?
O1 C1 C6 C7 . . . . 0.1(5) ?
C2 C1 C6 C7 . . . . -177.6(3) ?
C5 C6 C7 C24 . . . . -28.8(4) ?
C1 C6 C7 C24 . . . . 152.6(3) ?
C5 C6 C7 C8 . . . . 92.0(4) ?
C1 C6 C7 C8 . . . . -86.6(4) ?
C24 C7 C8 C13 . . . . 34.3(4) ?
C6 C7 C8 C13 . . . . -88.5(4) ?
C24 C7 C8 C9 . . . . -146.0(3) ?
C6 C7 C8 C9 . . . . 91.2(4) ?
C13 C8 C9 O2 . . . . 177.8(3) ?
C7 C8 C9 O2 . . . . -1.9(5) ?
C13 C8 C9 C10 . . . . -3.3(5) ?
C7 C8 C9 C10 . . . . 177.0(3) ?
O2 C9 C10 C11 . . . . -140.9(3) ?
C8 C9 C10 C11 . . . . 40.3(4) ?
C9 C10 C11 C14 . . . . 62.2(4) ?
C9 C10 C11 C12 . . . . -58.2(4) ?
C9 C10 C11 C15 . . . . -177.2(3) ?
C14 C11 C12 C13 . . . . -77.2(4) ?
C15 C11 C12 C13 . . . . 162.3(3) ?
C10 C11 C12 C13 . . . . 43.1(4) ?
C9 C8 C13 N1 . . . . 166.7(3) ?
C7 C8 C13 N1 . . . . -13.6(5) ?
C9 C8 C13 C12 . . . . -13.7(5) ?
C7 C8 C13 C12 . . . . 165.9(3) ?
C19 N1 C13 C8 . . . . -13.5(5) ?
C16 N1 C13 C8 . . . . 172.4(3) ?
C19 N1 C13 C12 . . . . 166.9(3) ?
C16 N1 C13 C12 . . . . -7.2(5) ?
C11 C12 C13 C8 . . . . -8.0(5) ?
C11 C12 C13 N1 . . . . 171.6(3) ?
C13 N1 C16 C17 . . . . -91.6(6) ?
C19 N1 C16 C17 . . . . 94.3(6) ?
C13 N1 C16 C17' . . . . -103.5(10) ?
C19 N1 C16 C17' . . . . 82.4(10) ?
N1 C16 C17 O4 . . . . 49.4(8) ?
C17' C16 C17 O4 . . . . 110(4) ?
N1 C16 C17 C18 . . . . -76.5(8) ?
C17' C16 C17 C18 . . . . -16(3) ?
N1 C16 C17' O4' . . . . -177.2(10) ?
C17 C16 C17' O4' . . . . 59(3) ?
N1 C16 C17' C18' . . . . 74.8(16) ?
C17 C16 C17' C18' . . . . -49(4) ?
C13 N1 C19 C24 . . . . 15.8(5) ?
C16 N1 C19 C24 . . . . -170.1(3) ?
C13 N1 C19 C20 . . . . -163.1(3) ?
C16 N1 C19 C20 . . . . 11.1(4) ?
C24 C19 C20 C21 . . . . 16.5(5) ?
N1 C19 C20 C21 . . . . -164.7(3) ?
C19 C20 C21 C22 . . . . -46.6(4) ?
C19 C20 C21 C26 . . . . 74.4(4) ?
C19 C20 C21 C25 . . . . -165.8(3) ?
C20 C21 C22 C23 . . . . 55.7(4) ?
C26 C21 C22 C23 . . . . -65.9(4) ?
C25 C21 C22 C23 . . . . 174.4(3) ?
C21 C22 C23 O3 . . . . 144.8(3) ?
C21 C22 C23 C24 . . . . -35.9(4) ?
N1 C19 C24 C23 . . . . -172.3(3) ?
C20 C19 C24 C23 . . . . 6.5(5) ?
N1 C19 C24 C7 . . . . 9.1(5) ?
C20 C19 C24 C7 . . . . -172.1(3) ?
O3 C23 C24 C19 . . . . -177.0(3) ?
C22 C23 C24 C19 . . . . 3.7(5) ?
O3 C23 C24 C7 . . . . 1.6(5) ?
C22 C23 C24 C7 . . . . -177.7(3) ?
C8 C7 C24 C19 . . . . -31.9(4) ?
C6 C7 C24 C19 . . . . 90.4(4) ?
C8 C7 C24 C23 . . . . 149.4(3) ?
C6 C7 C24 C23 . . . . -88.2(4) ?
